data_1526678
loop_
_publ_author_name
'Klevtsova, R.F.'
'Solodovnikov, S.F.'
'Tushinova, Yu.L.'
'Bazarova, Zh.G.'
'Bazarov, B.G.'
'Glinskaya, L.A.'

_publ_section_title
;
 A new type of mixed framework in the crystal structure of binary
 molybdate Nd2 Zr3 (Mo O4)9
;
_journal_name_full 'Zhurnal Strukturnoi Khimii (Issue-No. from 1981)'
_journal_page_first 343
_journal_page_last 348
_journal_volume 41
_journal_year 2000
_chemical_formula_sum 'Mo9 Nd2 O36 Zr3'
_chemical_name_systematic 'Nd2 Zr3 (Mo O4)9'
_space_group_IT_number 167
_symmetry_space_group_name_Hall '-R 3 2"c'
_symmetry_space_group_name_H-M 'R -3 c :H'
_cell_angle_alpha 90
_cell_angle_beta 90
_cell_angle_gamma 120
_cell_formula_units_Z 6
_cell_length_a 9.804
_cell_length_b 9.804
_cell_length_c 58.467
_cell_volume 4866.851
_citation_journal_id_ASTM ZSTKAI
_cod_data_source_file Klevtsova_ZSTKAI_2000_848.cif
_cod_data_source_block Mo9Nd2O36Zr3
_cod_database_code 1526678

loop_
_symmetry_equiv_pos_as_xyz
x,y,z
-y,x-y,z
-x+y,-x,z
y,x,-z+1/2
-x,-x+y,-z+1/2
x-y,-y,-z+1/2
-x,-y,-z
y,-x+y,-z
x-y,x,-z
-y,-x,z-1/2
x,x-y,z-1/2
-x+y,y,z-1/2
x+2/3,y+1/3,z+1/3
-y+2/3,x-y+1/3,z+1/3
-x+y+2/3,-x+1/3,z+1/3
y+2/3,x+1/3,-z+5/6
-x+2/3,-x+y+1/3,-z+5/6
x-y+2/3,-y+1/3,-z+5/6
-x+2/3,-y+1/3,-z+1/3
y+2/3,-x+y+1/3,-z+1/3
x-y+2/3,x+1/3,-z+1/3
-y+2/3,-x+1/3,z-1/6
x+2/3,x-y+1/3,z-1/6
-x+y+2/3,y+1/3,z-1/6
x+1/3,y+2/3,z+2/3
-y+1/3,x-y+2/3,z+2/3
-x+y+1/3,-x+2/3,z+2/3
y+1/3,x+2/3,-z+7/6
-x+1/3,-x+y+2/3,-z+7/6
x-y+1/3,-y+2/3,-z+7/6
-x+1/3,-y+2/3,-z+2/3
y+1/3,-x+y+2/3,-z+2/3
x-y+1/3,x+2/3,-z+2/3
-y+1/3,-x+2/3,z+1/6
x+1/3,x-y+2/3,z+1/6
-x+y+1/3,y+2/3,z+1/6

loop_
_atom_site_label
_atom_site_type_symbol
_atom_site_fract_x
_atom_site_fract_y
_atom_site_fract_z
_atom_site_occupancy
_atom_site_U_iso_or_equiv
Mo1 Mo+6 0.0962 0.7254 0.0249 1 0.0
Nd1 Nd+3 0.6667 0.3333 0.0293 1 0.0
O1 O-2 -0.0999 0.5951 0.0299 1 0.0
O2 O-2 0.1563 0.6594 0.0018 1 0.0
O6 O-2 0.1623 0.1924 0.2734 1 0.0
Zr1 Zr+4 0 0 0 1 0.0
O4 O-2 0.1214 0.9174 0.0192 1 0.0
O5 O-2 0.2935 0.468 0.2445 1 0.0
Zr2 Zr+4 0.3333 0.6667 0.0713 1 0.0
Mo2 Mo+6 0.2798 0.2798 0.25 1 0.0
O3 O-2 0.2101 0.7356 0.0494 1 0.0
